data_7060106
loop_
_publ_author_name
'Wilde, Myron'
'Arzur, Danielle'
'Baratte, Blandine'
'Lefebvre, Dorian'
'Robert, Thomas'
'Roisnel, Thierry'
'Le Jossic-Corcos, Catherine'
'Bach, St\'ephane'
'Corcos, Laurent'
'Erb, William'

_publ_section_title
;
 Regorafenib analogues and their ferrocenic counterparts: synthesis and
 biological evaluation
;
_journal_issue 45
_journal_name_full 'New Journal of Chemistry'
_journal_page_first 19723
_journal_page_last 19733
_journal_paper_doi 10.1039/D0NJ05334A
_journal_volume 44
_journal_year 2020
_chemical_compound_source 'synthesis as described'
_chemical_formula_moiety 'C13 H12 F N3 O2'
_chemical_formula_sum 'C13 H12 F N3 O2'
_chemical_formula_weight 261.26
_space_group_crystal_system triclinic
_space_group_IT_number 2
_space_group_name_Hall '-P 1'
_space_group_name_H-M_alt 'P -1'
_atom_sites_solution_hydrogens mixed
_atom_sites_solution_primary dual
_atom_sites_solution_secondary difmap
_audit_update_record
;
2020-07-17 deposited with the CCDC.	2020-11-02 downloaded from the CCDC.
;
_cell_angle_alpha 108.895(3)
_cell_angle_beta 99.835(3)
_cell_angle_gamma 97.095(3)
_cell_formula_units_Z 2
_cell_length_a 7.2126(7)
_cell_length_b 7.7988(7)
_cell_length_c 11.6303(11)
_cell_measurement_reflns_used 8607
_cell_measurement_temperature 150(2)
_cell_measurement_theta_max 27.5084
_cell_measurement_theta_min 2.8128
_cell_measurement_wavelength 0.710730
_cell_volume 598.52(10)
_computing_cell_refinement 'APEX3 (Bruker, 2015)'
_computing_data_collection 'Bruker APEX3 (Bruker, 2015)'
_computing_data_reduction 'SAINT (Bruker, 2014)'
_computing_molecular_graphics
;
   'SXGRAPH (L. Farrugia, 1999), Mercury (CSD, 2016)'
;
_computing_publication_material 'CRYSCALC (T. Roisnel, local program, 2020)'
_computing_structure_refinement 'SHELXL-2018_3 (Sheldrick, 2018)'
_computing_structure_solution 'SHELXT 2018_2 (Sheldrick, 2018)'
_diffrn_ambient_temperature 150(2)
_diffrn_detector '(CMOS) PHOTON 100'
_diffrn_detector_area_resol_mean 10.4167
_diffrn_measured_fraction_theta_full 0.992
_diffrn_measured_fraction_theta_max 0.993
_diffrn_measurement_device_type 'D8 VENTURE Bruker AXS'
_diffrn_measurement_method 'rotation images'
_diffrn_orient_matrix_UB_11 0.0548299
_diffrn_orient_matrix_UB_12 -0.1083369
_diffrn_orient_matrix_UB_13 -0.0434647
_diffrn_orient_matrix_UB_21 0.0971617
_diffrn_orient_matrix_UB_22 0.0240543
_diffrn_orient_matrix_UB_23 0.0786260
_diffrn_orient_matrix_UB_31 -0.0900579
_diffrn_orient_matrix_UB_32 -0.0821837
_diffrn_orient_matrix_UB_33 0.0250267
_diffrn_radiation_monochromator 'multilayer monochromator'
_diffrn_radiation_probe x-ray
_diffrn_radiation_source 'Incoatec microfocus sealed tube'
_diffrn_radiation_type MoK\a
_diffrn_radiation_wavelength 0.71073
_diffrn_reflns_av_R_equivalents 0.0275
_diffrn_reflns_av_unetI/netI 0.0255
_diffrn_reflns_limit_h_max 9
_diffrn_reflns_limit_h_min -9
_diffrn_reflns_limit_k_max 10
_diffrn_reflns_limit_k_min -10
_diffrn_reflns_limit_l_max 15
_diffrn_reflns_limit_l_min -15
_diffrn_reflns_number 11230
_diffrn_reflns_theta_full 25.242
_diffrn_reflns_theta_max 27.508
_diffrn_reflns_theta_min 2.813
_diffrn_source_current 1.0
_diffrn_source_voltage 55.0
_exptl_absorpt_coefficient_mu 0.111
_exptl_absorpt_correction_T_max 0.970
_exptl_absorpt_correction_T_min 0.893
_exptl_absorpt_correction_type multi-scan
_exptl_absorpt_process_details
;
  [Sheldrick, G.M. (2014). SADABS Bruker AXS Inc., Madison, Wisconsin, USA]
;
_exptl_crystal_colour colourless
_exptl_crystal_density_diffrn 1.450
_exptl_crystal_description prism
_exptl_crystal_F_000 272
_exptl_crystal_size_max 0.580
_exptl_crystal_size_mid 0.450
_exptl_crystal_size_min 0.270
_refine_diff_density_max 0.326
_refine_diff_density_min -0.316
_refine_diff_density_rms 0.060
_refine_ls_extinction_coef 0.056(9)
_refine_ls_extinction_method 'SHELXL-2018_3 (Sheldrick 2018)'
_refine_ls_goodness_of_fit_ref 0.991
_refine_ls_hydrogen_treatment mixed
_refine_ls_matrix_type full
_refine_ls_number_parameters 187
_refine_ls_number_reflns 2726
_refine_ls_number_restraints 0
_refine_ls_restrained_S_all 0.991
_refine_ls_R_factor_all 0.0474
_refine_ls_R_factor_gt 0.0424
_refine_ls_shift/su_max 0.000
_refine_ls_shift/su_mean 0.000
_refine_ls_structure_factor_coef Fsqd
_refine_ls_weighting_details 'w=1/[\s^2^(Fo^2^)+(0.0643P)^2^+0.3934P] where P=(Fo^2^+2Fc^2^)/3'
_refine_ls_weighting_scheme calc
_refine_ls_wR_factor_gt 0.1181
_refine_ls_wR_factor_ref 0.1229
_reflns_number_gt 2411
_reflns_number_total 2726
_reflns_threshold_expression >2sigma(I)
_cod_data_source_file d0nj05334a2.cif
_cod_data_source_block MW1404
_cod_database_code 7060106

loop_
_space_group_symop_operation_xyz
'x, y, z'
'-x, -y, -z'

loop_
_atom_site_label
_atom_site_type_symbol
_atom_site_fract_x
_atom_site_fract_y
_atom_site_fract_z
_atom_site_U_iso_or_equiv
_atom_site_adp_type
_atom_site_occupancy
_atom_site_site_symmetry_order
_atom_site_calc_flag
_atom_site_refinement_flags_posn
_atom_site_refinement_flags_adp
_atom_site_refinement_flags_occupancy
_atom_site_disorder_assembly
_atom_site_disorder_group
C1 C 0.4331(2) 0.22854(18) 0.49357(13) 0.0210(3) Uani 1 1 d . . . . .
H1 H 0.559093 0.210102 0.519176 0.025 Uiso 1 1 calc R U . . .
C2 C 0.3874(2) 0.29279(18) 0.39706(12) 0.0212(3) Uani 1 1 d . . . . .
C5 C 0.1055(2) 0.22156(19) 0.51571(13) 0.0217(3) Uani 1 1 d . . . . .
H5 H 0.008089 0.196666 0.556905 0.026 Uiso 1 1 calc R U . A 1
C6 C 0.2888(2) 0.19176(18) 0.55195(12) 0.0195(3) Uani 1 1 d . . . . .
F7 F 0.52499(15) 0.32233(14) 0.33530(9) 0.0370(3) Uani 1 1 d . . . . .
C3A C 0.2056(2) 0.32292(18) 0.35536(12) 0.0213(3) Uani 0.901(3) 1 d . . P B 1
C4A C 0.0660(2) 0.28793(19) 0.41893(13) 0.0220(3) Uani 0.901(3) 1 d . . P B 1
H4A H -0.058950 0.310160 0.395259 0.026 Uiso 0.901(3) 1 calc R U P B 1
N9A N 0.1672(3) 0.3878(2) 0.25694(13) 0.0241(3) Uani 0.901(3) 1 d . . P B 1
H9A H 0.065(3) 0.364(3) 0.226(2) 0.029 Uiso 0.9015 1 d . U P B 1
H9B H 0.233(3) 0.371(3) 0.219(2) 0.029 Uiso 0.9015 1 d . U P B 1
C3B C 0.2056(2) 0.32292(18) 0.35536(12) 0.0213(3) Uani 0.099(3) 1 d . . P B 2
H3B H 0.178069 0.364977 0.287379 0.026 Uiso 0.099(3) 1 calc R U P B 2
C4B C 0.0660(2) 0.28793(19) 0.41893(13) 0.0220(3) Uani 0.099(3) 1 d . . P B 2
N9B N -0.1096(19) 0.3125(17) 0.3839(11) 0.0241(3) Uani 0.099(3) 1 d . . P B 2
H9B1 H -0.199171 0.286821 0.421814 0.029 Uiso 0.099(3) 1 calc R U P B 2
H9B2 H -0.137182 0.354536 0.322588 0.029 Uiso 0.099(3) 1 calc R U P B 2
O9 O 0.33057(17) 0.10633(14) 0.63980(9) 0.0253(3) Uani 1 1 d . . . C 2
C10 C 0.30596(19) 0.18622(18) 0.75821(12) 0.0175(3) Uani 1 1 d . . . C 2
C11 C 0.31445(19) 0.07703(18) 0.83168(13) 0.0185(3) Uani 1 1 d . . . C 2
H11 H 0.329590 -0.047605 0.798882 0.022 Uiso 1 1 calc R U . C 2
C12 C 0.3002(2) 0.15520(19) 0.95421(13) 0.0203(3) Uani 1 1 d . . . C 2
H12 H 0.308490 0.081254 1.005024 0.024 Uiso 1 1 calc R U . C 2
N13 N 0.27539(16) 0.32932(16) 1.00561(10) 0.0190(3) Uani 1 1 d . . . C 2
C14 C 0.26413(17) 0.43038(17) 0.93195(12) 0.0157(3) Uani 1 1 d . . . C 2
C15 C 0.27997(18) 0.36743(18) 0.80827(12) 0.0167(3) Uani 1 1 d . . . C 2
H15 H 0.273338 0.444920 0.759881 0.020 Uiso 1 1 calc R U . C 2
C16 C 0.23289(18) 0.62559(18) 0.98803(12) 0.0173(3) Uani 1 1 d . . . C 2
O17 O 0.21670(16) 0.72568(14) 0.92513(10) 0.0252(3) Uani 1 1 d . . . C 2
N18 N 0.22293(17) 0.67764(16) 1.10787(11) 0.0198(3) Uani 1 1 d . . . C 2
H18 H 0.237(3) 0.601(3) 1.1471(17) 0.024 Uiso 1 1 d . U . D 2
C19 C 0.1973(2) 0.86181(19) 1.17692(14) 0.0240(3) Uani 1 1 d . . . C 2
H19A H 0.318922 0.949099 1.199477 0.036 Uiso 1 1 calc R U . C 2
H19B H 0.155736 0.861664 1.252849 0.036 Uiso 1 1 calc R U . C 2
H19C H 0.099800 0.898873 1.125009 0.036 Uiso 1 1 calc R U . C 2

loop_
_atom_site_aniso_label
_atom_site_aniso_U_11
_atom_site_aniso_U_22
_atom_site_aniso_U_33
_atom_site_aniso_U_23
_atom_site_aniso_U_13
_atom_site_aniso_U_12
C1 0.0262(7) 0.0167(6) 0.0191(6) 0.0029(5) 0.0068(5) 0.0072(5)
C2 0.0300(7) 0.0155(6) 0.0181(6) 0.0030(5) 0.0119(5) 0.0036(5)
C5 0.0274(7) 0.0198(6) 0.0189(6) 0.0065(5) 0.0090(5) 0.0041(5)
C6 0.0309(7) 0.0146(6) 0.0145(6) 0.0049(5) 0.0071(5) 0.0077(5)
F7 0.0470(6) 0.0350(5) 0.0383(6) 0.0160(4) 0.0260(5) 0.0099(4)
C3A 0.0358(8) 0.0139(6) 0.0127(6) 0.0029(5) 0.0052(5) 0.0049(5)
C4A 0.0248(7) 0.0205(7) 0.0185(6) 0.0051(5) 0.0024(5) 0.0046(5)
N9A 0.0381(8) 0.0248(7) 0.0138(6) 0.0110(5) 0.0069(6) 0.0090(6)
C3B 0.0358(8) 0.0139(6) 0.0127(6) 0.0029(5) 0.0052(5) 0.0049(5)
C4B 0.0248(7) 0.0205(7) 0.0185(6) 0.0051(5) 0.0024(5) 0.0046(5)
N9B 0.0381(8) 0.0248(7) 0.0138(6) 0.0110(5) 0.0069(6) 0.0090(6)
O9 0.0441(6) 0.0222(5) 0.0174(5) 0.0095(4) 0.0136(4) 0.0178(5)
C10 0.0195(6) 0.0185(6) 0.0151(6) 0.0059(5) 0.0048(5) 0.0050(5)
C11 0.0206(6) 0.0146(6) 0.0212(6) 0.0071(5) 0.0044(5) 0.0046(5)
C12 0.0257(7) 0.0182(6) 0.0194(6) 0.0104(5) 0.0042(5) 0.0042(5)
N13 0.0233(6) 0.0176(5) 0.0159(5) 0.0062(4) 0.0032(4) 0.0032(4)
C14 0.0147(6) 0.0147(6) 0.0161(6) 0.0048(5) 0.0017(4) 0.0010(4)
C15 0.0194(6) 0.0158(6) 0.0163(6) 0.0076(5) 0.0038(5) 0.0033(5)
C16 0.0166(6) 0.0151(6) 0.0175(6) 0.0041(5) 0.0015(5) 0.0010(5)
O17 0.0384(6) 0.0167(5) 0.0228(5) 0.0087(4) 0.0074(4) 0.0076(4)
N18 0.0250(6) 0.0155(5) 0.0174(6) 0.0038(4) 0.0047(4) 0.0035(4)
C19 0.0261(7) 0.0184(7) 0.0227(7) 0.0001(5) 0.0071(5) 0.0042(5)

loop_
_atom_type_symbol
_atom_type_description
_atom_type_scat_dispersion_real
_atom_type_scat_dispersion_imag
_atom_type_scat_source
C C 0.0033 0.0016 'International Tables Vol C Tables 4.2.6.8 and 6.1.1.4'
H H 0.0000 0.0000 'International Tables Vol C Tables 4.2.6.8 and 6.1.1.4'
F F 0.0171 0.0103 'International Tables Vol C Tables 4.2.6.8 and 6.1.1.4'
N N 0.0061 0.0033 'International Tables Vol C Tables 4.2.6.8 and 6.1.1.4'
O O 0.0106 0.0060 'International Tables Vol C Tables 4.2.6.8 and 6.1.1.4'

loop_
_geom_angle_atom_site_label_1
_geom_angle_atom_site_label_2
_geom_angle_atom_site_label_3
_geom_angle
_geom_angle_site_symmetry_1
_geom_angle_site_symmetry_3
_geom_angle_publ_flag
C2 C1 C6 117.64(13) . . ?
C2 C1 H1 121.2 . . ?
C6 C1 H1 121.2 . . ?
F7 C2 C1 118.45(13) . . ?
F7 C2 C3B 117.61(12) . . ?
C1 C2 C3B 123.89(13) . . ?
F7 C2 C3A 117.61(12) . . ?
C1 C2 C3A 123.89(13) . . ?
C4B C5 C6 119.41(13) . . ?
C4A C5 C6 119.41(13) . . ?
C4A C5 H5 120.3 . . ?
C6 C5 H5 120.3 . . ?
C1 C6 C5 121.11(12) . . ?
C1 C6 O9 117.10(12) . . ?
C5 C6 O9 121.48(12) . . ?
C2 C3A N9A 121.46(14) . . ?
C2 C3A C4A 116.40(12) . . ?
N9A C3A C4A 122.13(14) . . ?
C5 C4A C3A 121.53(13) . . ?
C5 C4A H4A 119.2 . . ?
C3A C4A H4A 119.2 . . ?
C3A N9A H9A 112.7(18) . . ?
C3A N9A H9B 112.4(19) . . ?
H9A N9A H9B 117(3) . . ?
C2 C3B C4B 116.40(12) . . ?
C2 C3B H3B 121.8 . . ?
C4B C3B H3B 121.8 . . ?
N9B C4B C5 118.8(5) . . ?
N9B C4B C3B 119.6(5) . . ?
C5 C4B C3B 121.53(13) . . ?
C4B N9B H9B1 120.0 . . ?
C4B N9B H9B2 120.0 . . ?
H9B1 N9B H9B2 120.0 . . ?
C10 O9 C6 119.77(10) . . ?
O9 C10 C11 115.96(11) . . ?
O9 C10 C15 124.34(12) . . ?
C11 C10 C15 119.67(12) . . ?
C12 C11 C10 117.99(12) . . ?
C12 C11 H11 121.0 . . ?
C10 C11 H11 121.0 . . ?
N13 C12 C11 123.94(12) . . ?
N13 C12 H12 118.0 . . ?
C11 C12 H12 118.0 . . ?
C14 N13 C12 116.78(11) . . ?
N13 C14 C15 124.24(12) . . ?
N13 C14 C16 117.32(11) . . ?
C15 C14 C16 118.44(11) . . ?
C14 C15 C10 117.35(12) . . ?
C14 C15 H15 121.3 . . ?
C10 C15 H15 121.3 . . ?
O17 C16 N18 123.87(12) . . ?
O17 C16 C14 121.05(12) . . ?
N18 C16 C14 115.08(11) . . ?
C16 N18 C19 122.29(12) . . ?
C16 N18 H18 119.3(12) . . ?
C19 N18 H18 118.4(12) . . ?
N18 C19 H19A 109.5 . . ?
N18 C19 H19B 109.5 . . ?
H19A C19 H19B 109.5 . . ?
N18 C19 H19C 109.5 . . ?
H19A C19 H19C 109.5 . . ?
H19B C19 H19C 109.5 . . ?

loop_
_geom_bond_atom_site_label_1
_geom_bond_atom_site_label_2
_geom_bond_distance
_geom_bond_site_symmetry_2
_geom_bond_publ_flag
C1 C2 1.3778(19) . ?
C1 C6 1.3857(19) . ?
C1 H1 0.9500 . ?
C2 F7 1.3594(16) . ?
C2 C3B 1.394(2) . ?
C2 C3A 1.394(2) . ?
C5 C4B 1.3858(19) . ?
C5 C4A 1.3858(19) . ?
C5 C6 1.389(2) . ?
C5 H5 0.9500 . ?
C6 O9 1.4013(15) . ?
C3A N9A 1.3946(18) . ?
C3A C4A 1.397(2) . ?
C4A H4A 0.9500 . ?
N9A H9A 0.74(2) . ?
N9A H9B 0.70(2) . ?
C3B C4B 1.397(2) . ?
C3B H3B 0.9500 . ?
C4B N9B 1.319(13) . ?
N9B H9B1 0.8800 . ?
N9B H9B2 0.8800 . ?
O9 C10 1.3680(15) . ?
C10 C11 1.3876(18) . ?
C10 C15 1.3932(18) . ?
C11 C12 1.3841(19) . ?
C11 H11 0.9500 . ?
C12 N13 1.3432(18) . ?
C12 H12 0.9500 . ?
N13 C14 1.3383(16) . ?
C14 C15 1.3913(18) . ?
C14 C16 1.5119(18) . ?
C15 H15 0.9500 . ?
C16 O17 1.2334(16) . ?
C16 N18 1.3369(17) . ?
N18 C19 1.4532(17) . ?
N18 H18 0.865(19) . ?
C19 H19A 0.9800 . ?
C19 H19B 0.9800 . ?
C19 H19C 0.9800 . ?

loop_
_geom_torsion_atom_site_label_1
_geom_torsion_atom_site_label_2
_geom_torsion_atom_site_label_3
_geom_torsion_atom_site_label_4
_geom_torsion
_geom_torsion_site_symmetry_1
_geom_torsion_site_symmetry_2
_geom_torsion_site_symmetry_3
_geom_torsion_site_symmetry_4
_geom_torsion_publ_flag
C6 C1 C2 F7 -177.31(12) . . . . ?
C6 C1 C2 C3B 0.1(2) . . . . ?
C6 C1 C2 C3A 0.1(2) . . . . ?
C2 C1 C6 C5 -1.0(2) . . . . ?
C2 C1 C6 O9 172.71(11) . . . . ?
C4B C5 C6 C1 0.5(2) . . . . ?
C4A C5 C6 C1 0.5(2) . . . . ?
C4B C5 C6 O9 -173.00(12) . . . . ?
F7 C2 C3A N9A -2.4(2) . . . . ?
C1 C2 C3A N9A -179.86(13) . . . . ?
F7 C2 C3A C4A 178.75(12) . . . . ?
C1 C2 C3A C4A 1.3(2) . . . . ?
C6 C5 C4A C3A 1.0(2) . . . . ?
C2 C3A C4A C5 -1.9(2) . . . . ?
N9A C3A C4A C5 179.30(13) . . . . ?
F7 C2 C3B C4B 178.75(12) . . . . ?
C1 C2 C3B C4B 1.3(2) . . . . ?
C6 C5 C4B N9B 178.8(6) . . . . ?
C6 C5 C4B C3B 1.0(2) . . . . ?
C2 C3B C4B N9B -179.6(6) . . . . ?
C2 C3B C4B C5 -1.9(2) . . . . ?
C1 C6 O9 C10 125.11(14) . . . . ?
C5 C6 O9 C10 -61.17(18) . . . . ?
C6 O9 C10 C11 168.01(12) . . . . ?
C6 O9 C10 C15 -14.1(2) . . . . ?
O9 C10 C11 C12 176.74(12) . . . . ?
C15 C10 C11 C12 -1.23(19) . . . . ?
C10 C11 C12 N13 1.2(2) . . . . ?
C11 C12 N13 C14 0.0(2) . . . . ?
C12 N13 C14 C15 -1.23(19) . . . . ?
C12 N13 C14 C16 179.01(11) . . . . ?
N13 C14 C15 C10 1.1(2) . . . . ?
C16 C14 C15 C10 -179.10(11) . . . . ?
O9 C10 C15 C14 -177.63(12) . . . . ?
C11 C10 C15 C14 0.16(19) . . . . ?
N13 C14 C16 O17 -178.35(12) . . . . ?
C15 C14 C16 O17 1.87(19) . . . . ?
N13 C14 C16 N18 1.07(17) . . . . ?
C15 C14 C16 N18 -178.71(11) . . . . ?
O17 C16 N18 C19 -1.9(2) . . . . ?
C14 C16 N18 C19 178.73(11) . . . . ?
